data_2007216
loop_
_publ_author_name
' Drouin, Marc'
' Dodier, Marco'
' Ruest, Luc'

_publ_section_title
;
 3D/2D Hydrogen-Bond Network Preferences for Five New Ryanoid
 Derivatives
;
_journal_issue 5
_journal_name_full 'Acta Crystallographica Section C'
_journal_page_first 687
_journal_page_last 693
_journal_paper_doi 10.1107/S0108270197016843
_journal_volume 54
_journal_year 1998
_chemical_formula_moiety 'C20 H32 O7, 1.25H2 O'
_chemical_formula_sum 'C20 H34.5 O8.25'
_chemical_formula_weight 406.99
_chemical_name_common 2-deoxyryanodol
_chemical_name_systematic ?
_chemical_temperature_decomposition 516.15
_space_group_IT_number 18
_symmetry_cell_setting orthorhombic
_symmetry_space_group_name_Hall 'P 2bc 2'
_symmetry_space_group_name_H-M 'P 2 21 21'
_cell_angle_alpha 90.0
_cell_angle_beta 90.0
_cell_angle_gamma 90.0
_cell_formula_units_Z 8
_cell_length_a 9.0121(10)
_cell_length_b 18.080(4)
_cell_length_c 25.476(3)
_cell_measurement_reflns_used 24
_cell_measurement_temperature 293
_cell_measurement_theta_max 40
_cell_measurement_theta_min 30
_cell_volume 4151.0(11)
_computing_cell_refinement 'NRCCAD TRUANG'
_computing_data_collection
;
NRCCAD DATCOL (NRCCAD: Le Page, White & Gabe, 1986)
;
_computing_data_reduction
;
NRCVAX DATRD2  (NRCVAX: Gabe, Le Page, Charland, Lee & White, 1989)
;
_computing_molecular_graphics 'NRCVAX ORTEP, Xtal_GX ORTEP'
_computing_publication_material 'SHELXL-93 ACTA'
_computing_structure_refinement 'SHELXL-93 (Sheldrick, 1993)'
_computing_structure_solution 'NRCVAX SOLVER'
_diffrn_ambient_temperature 293
_diffrn_measurement_device 'Nonius CAD-4    '
_diffrn_measurement_method '\q/2\q scan'
_diffrn_radiation_monochromator graphite
_diffrn_radiation_source 'xray tube'
_diffrn_radiation_type 'Copper K\a    '
_diffrn_radiation_wavelength 1.54184
_diffrn_reflns_av_R_equivalents 0.036
_diffrn_reflns_av_sigmaI/netI 0.0188
_diffrn_reflns_limit_h_max 10
_diffrn_reflns_limit_h_min 0
_diffrn_reflns_limit_k_max 21
_diffrn_reflns_limit_k_min 0
_diffrn_reflns_limit_l_max 31
_diffrn_reflns_limit_l_min 0
_diffrn_reflns_number 4670
_diffrn_reflns_reduction_process
;
Equivalent reflections grouped and averaged (Le Page & Gabe, 1979)
;
_diffrn_reflns_theta_max 71.92
_diffrn_reflns_theta_min 3.00
_diffrn_standards_decay_% <1
_diffrn_standards_interval_time 60
_diffrn_standards_number 2
_exptl_absorpt_coefficient_mu .83
_exptl_absorpt_correction_type none
_exptl_crystal_colour colorless
_exptl_crystal_density_diffrn 1.302
_exptl_crystal_density_meas ?
_exptl_crystal_description prism
_exptl_crystal_F_000 1764
_exptl_crystal_size_max .20
_exptl_crystal_size_mid .20
_exptl_crystal_size_min .20
_refine_diff_density_max .489
_refine_diff_density_min -.220
_refine_ls_abs_structure_details 'Flack  (1983) parameter = 0.3(3)'
_refine_ls_abs_structure_Flack 0.3(3)
_refine_ls_extinction_coef 0.00023(8)
_refine_ls_extinction_method SHELXL93_(Sheldrick,_1993)
_refine_ls_goodness_of_fit_all 1.041
_refine_ls_goodness_of_fit_obs 1.075
_refine_ls_hydrogen_treatment constr
_refine_ls_matrix_type full
_refine_ls_number_parameters 523
_refine_ls_number_reflns 4540
_refine_ls_number_restraints 0
_refine_ls_restrained_S_all 1.051
_refine_ls_restrained_S_obs 1.075
_refine_ls_R_factor_all 0.0611
_refine_ls_R_factor_obs .0553
_refine_ls_shift/esd_max 0.001
_refine_ls_shift/esd_mean 0.000
_refine_ls_structure_factor_coef Fsqd
_refine_ls_weighting_details 'w = 1/[\s^2^(Fo^2^)+(0.1016P)^2^+1.0931P] where P=(Fo^2^+2Fc^2^)/3'
_refine_ls_weighting_scheme calc
_refine_ls_wR_factor_all 0.1585
_refine_ls_wR_factor_obs .1509
_reflns_number_observed 3995
_reflns_number_total 4541
_reflns_observed_criterion >2sigma(I)
_cod_data_source_file bs1023.cif
_cod_data_source_block 3
_cod_depositor_comments
;
The following automatic conversions were performed:
'_symmetry_cell_setting' value 'Orthorhombic' changed to 'orthorhombic'
according to '/home/saulius/struct/CIF-dictionaries/cif_core.dic'
dictionary named 'cif_core.dic' version 2.4.1 from 2010-06-29.

Automatic conversion script
Id: cif_fix_enum 1527 2010-12-29 10:47:43Z saulius 

The following automatic conversions were performed:

'_chemical_melting_point' tag was changed to
'_chemical_temperature_decomposition' since the value had been given
as 'decompose at 243\%C'. The value 'decompose at 243\%C' was changed
to '516.15' - it was converted from degrees Celsius(C) to Kelvins(K).

Automatic conversion script
Id: cif_fix_values 1646 2011-03-28 12:23:43Z adriana 

The following automatic conversions were performed:

'_chemical_melting_point' tag was changed to
'_chemical_temperature_decomposition' since the value had been given
as 'decompose at 243\%C'. The value 'decompose at 243\%C' was changed
to '516.15' - it was converted from degrees Celsius(C) to
Kelvins(K).

'_symmetry_cell_setting' value 'Orthorhombic' changed to
'orthorhombic' according to
/home/saulius/struct/CIF-dictionaries/cif_core.dic dictionary named
'cif_core.dic' version 2.4.1 from 2010-06-29.

Automatic conversion script
Id: cif_fix_values 1715 2011-07-08 13:25:40Z adriana 

The following automatic conversions were performed:

'_exptl_crystal_density_meas' value 'not measured' was changed to '?'
- the value is perceived as not measured.

Automatic conversion script
Id: cif_fix_values 3008 2015-01-20 13:52:24Z robertas 

The following automatic conversions were performed:

'_refine_ls_weighting_scheme' value 'calc w =
1/[\s^2^(Fo^2^)+(0.1016P)^2^+1.0931P] where P=(Fo^2^+2Fc^2^)/3' was
changed to 'calc'. New tag '_refine_ls_weighting_details' was
created. The value of the new tag was set to 'w =
1/[\s^2^(Fo^2^)+(0.1016P)^2^+1.0931P] where P=(Fo^2^+2Fc^2^)/3'.

Automatic conversion script
Id: cif_fix_values 3143 2015-03-26 13:38:13Z robertas 
;
_cod_original_cell_volume 4150.9(11)
_cod_original_formula_sum 'C40 H69 O16.5 '
_cod_database_code 2007216

loop_
_symmetry_equiv_pos_as_xyz
x,y,z
-x,1/2+y,1/2-z
x,-y,-z
-x,1/2-y,1/2+z

loop_
_atom_site_aniso_label
_atom_site_aniso_U_11
_atom_site_aniso_U_22
_atom_site_aniso_U_33
_atom_site_aniso_U_12
_atom_site_aniso_U_13
_atom_site_aniso_U_23
C1 .029(2) .038(2) .038(2) -.0059(13) -.0045(13) -.0002(13)
C2 .046(2) .058(2) .047(2) -.013(2) -.010(2) .013(2)
C3 .040(2) .077(3) .040(2) -.014(2) -.009(2) .005(2)
C4 .023(2) .054(2) .042(2) -.0117(15) -.0021(13) -.003(2)
C5 .029(2) .054(2) .060(2) -.013(2) .011(2) -.023(2)
C6 .0217(15) .034(2) .070(2) -.0041(13) .007(2) -.010(2)
C7 .036(2) .031(2) .111(4) .001(2) .010(2) -.006(2)
C8 .032(2) .041(2) .136(5) .005(2) .008(3) .023(2)
C9 .028(2) .053(2) .081(3) .006(2) .006(2) .025(2)
C10 .0227(15) .040(2) .050(2) .0025(13) .0050(13) .0109(14)
C11 .0151(13) .0310(14) .050(2) -.0016(11) .0041(12) -.0008(13)
C12 .0209(14) .0356(15) .0358(14) .0007(12) .0005(11) -.0009(13)
C13 .066(3) .088(3) .059(3) -.019(3) -.004(2) .025(3)
C14 .029(2) .061(2) .049(2) -.012(2) .0106(14) -.021(2)
C15 .0230(15) .049(2) .038(2) -.0076(14) .0034(13) -.0077(14)
O16 .0171(10) .0383(11) .0438(11) -.0001(9) .0050(9) -.0036(9)
C17 .036(2) .040(2) .049(2) -.0087(15) -.0058(15) -.0025(15)
C18 .090(4) .082(3) .076(3) -.040(3) .003(3) .019(3)
C19 .107(5) .149(6) .093(4) -.027(5) -.018(4) .070(4)
C20 .047(3) .085(3) .090(3) -.026(2) .007(2) -.048(3)
C21 .067(3) .099(4) .101(4) .014(3) .004(3) .063(3)
O23 .087(3) .145(4) .0387(14) -.041(3) -.004(2) -.008(2)
O24 .0261(12) .0369(12) .086(2) -.0099(10) .0084(13) -.0036(13)
O25 .0219(12) .065(2) .061(2) -.0096(11) -.0029(11) .0002(13)
O26 .0226(10) .0551(14) .0422(12) .0046(10) .0017(9) .0030(11)
O27 .0251(11) .0437(12) .0402(11) .0084(10) -.0010(9) -.0032(10)
O28 .0215(11) .066(2) .0441(12) -.0133(11) .0064(9) -.0109(12)
C1' .0264(15) .038(2) .0365(15) .0055(13) .0032(12) .0041(13)
C2' .043(2) .050(2) .050(2) .011(2) .010(2) .015(2)
C3' .035(2) .057(2) .040(2) .007(2) .0085(14) .012(2)
C4' .0206(15) .044(2) .038(2) .0066(13) .0029(12) .0036(14)
C5' .027(2) .042(2) .041(2) .0070(14) -.0016(13) -.0037(14)
C6' .0210(14) .0347(15) .046(2) .0021(13) -.0017(13) -.0009(13)
C7' .035(2) .035(2) .068(2) -.0036(15) -.003(2) -.004(2)
C8' .036(2) .038(2) .078(3) -.005(2) .004(2) .011(2)
C9' .029(2) .048(2) .055(2) -.004(2) .003(2) .013(2)
C10' .0192(15) .042(2) .038(2) -.0026(13) -.0003(12) .0075(13)
C11' .0151(13) .0345(14) .042(2) .0008(11) -.0015(12) .0047(13)
C12' .0219(14) .0339(14) .0343(14) .0002(12) .0017(11) .0041(12)
C13' .071(3) .076(3) .061(3) .024(3) .010(2) .027(2)
C14' .028(2) .053(2) .038(2) .0091(15) -.0048(13) -.0067(15)
C15' .0224(15) .046(2) .0354(15) .0078(14) -.0031(12) -.0017(13)
O16' .0152(9) .0409(11) .0375(10) .0006(9) -.0011(8) .0007(9)
C17' .037(2) .042(2) .049(2) .0095(15) .005(2) -.002(2)
C18' .103(4) .079(3) .074(3) .049(3) .000(3) .015(3)
C19' .108(5) .103(4) .101(4) .019(4) .026(4) .061(4)
C20' .047(2) .060(2) .052(2) .014(2) -.001(2) -.012(2)
C21' .068(3) .079(3) .062(3) -.011(3) .012(2) .030(2)
O23' .078(2) .091(2) .0392(13) .026(2) .0092(15) .0069(15)
O24' .0250(11) .0433(12) .0599(15) .0086(10) .0003(11) .0078(11)
O25' .0204(11) .0579(15) .0544(14) .0082(11) .0051(10) .0065(12)
O26' .0240(11) .0548(14) .0378(11) -.0035(10) -.0006(9) -.0010(10)
O27' .0243(10) .0436(12) .0398(11) -.0072(10) .0009(9) -.0008(10)
O28' .0232(11) .067(2) .0398(11) .0135(12) -.0026(9) -.0028(12)
O40 .044(2) .173(4) .068(2) -.007(2) -.002(2) -.024(3)
O41 .077(3) .192(5) .085(3) .002(3) .020(2) -.030(3)
O43 .078(10) .31(3) .135(14) .000 .000 .026(14)

loop_
_atom_site_label
_atom_site_fract_x
_atom_site_fract_y
_atom_site_fract_z
_atom_site_U_iso_or_equiv
_atom_site_thermal_displace_type
_atom_site_calc_flag
_atom_site_refinement_flags
_atom_site_occupancy
_atom_site_disorder_group
_atom_site_type_symbol
C1 .5402(4) .7830(2) .15696(12) .0350(7) Uani d . 1 . C
C2 .4760(5) .8196(2) .10681(15) .0504(9) Uani d . 1 . C
H2 .4198 .8620 .1203 .060 Uiso calc . 1 . H
C3 .3540(4) .7656(3) .08746(14) .0521(9) Uani d . 1 . C
H3 .2597 .7926 .0864 .063 Uiso calc . 1 . H
C4 .3406(4) .7041(2) .12881(13) .0399(8) Uani d . 1 . C
C5 .4405(4) .6344(2) .1204(2) .0474(9) Uani d . 1 . C
C6 .4419(4) .6020(2) .1766(2) .0418(8) Uani d . 1 . C
C7 .5421(5) .5372(2) .1913(2) .0593(12) Uani d . 1 . C
H7A .5102 .4930 .1729 .071 Uiso calc . 1 . H
H7B .6435 .5479 .1811 .071 Uiso calc . 1 . H
C8 .5341(5) .5245(2) .2500(2) .0695(15) Uani d . 1 . C
H8A .6055 .4866 .2593 .083 Uiso calc . 1 . H
H8B .4362 .5056 .2585 .083 Uiso calc . 1 . H
C9 .5639(4) .5936(2) .2846(2) .0538(10) Uani d . 1 . C
H9 .6676 .6083 .2794 .065 Uiso calc . 1 . H
C10 .4651(4) .6579(2) .26644(14) .0377(7) Uani d . 1 . C
H10 .3621 .6418 .2710 .045 Uiso calc . 1 . H
C11 .4877(3) .6704(2) .20875(13) .0320(7) Uani d . 1 . C
C12 .4105(3) .7363(2) .17968(12) .0307(6) Uani d . 1 . C
C13 .5727(6) .8529(3) .0643(2) .0712(14) Uani d . 1 . C
H13 .6159 .8119 .0444 .085 Uiso calc . 1 . H
C14 .5989(4) .6625(2) .10793(15) .0462(9) Uani d . 1 . C
H14A .6668 .6209 .1069 .055 Uiso calc . 1 . H
H14B .5994 .6858 .0736 .055 Uiso calc . 1 . H
C15 .6511(4) .7179(2) .14913(12) .0366(7) Uani d . 1 . C
O16 .6449(2) .68216(12) .19951(8) .0331(5) Uani d . 1 . O
C17 .5973(4) .8385(2) .19671(14) .0416(8) Uani d . 1 . C
H17A .6354 .8128 .2268 .062 Uiso calc . 1 . H
H17B .5176 .8704 .2074 .062 Uiso calc . 1 . H
H17C .6749 .8675 .1812 .062 Uiso calc . 1 . H
C18 .7005(7) .9007(3) .0840(2) .083(2) Uani d . 1 . C
H18A .7605 .8726 .1079 .124 Uiso calc . 1 . H
H18B .6615 .9433 .1018 .124 Uiso calc . 1 . H
H18C .7599 .9164 .0548 .124 Uiso calc . 1 . H
C19 .4785(9) .8977(4) .0267(3) .116(3) Uani d . 1 . C
H19A .5406 .9184 -.0001 .175 Uiso calc . 1 . H
H19B .4300 .9368 .0456 .175 Uiso calc . 1 . H
H19C .4053 .8662 .0109 .175 Uiso calc . 1 . H
C20 .3859(5) .5798(3) .0788(2) .074(2) Uani d . 1 . C
H20A .3876 .6031 .0450 .111 Uiso calc . 1 . H
H20B .2864 .5647 .0869 .111 Uiso calc . 1 . H
H20C .4496 .5372 .0784 .111 Uiso calc . 1 . H
C21 .5417(6) .5778(3) .3433(2) .089(2) Uani d . 1 . C
H21A .6044 .5375 .3537 .133 Uiso calc . 1 . H
H21B .4399 .5650 .3496 .133 Uiso calc . 1 . H
H21C .5669 .6211 .3632 .133 Uiso calc . 1 . H
O23 .3819(4) .7365(3) .03628(11) .0902(13) Uani d . 1 . O
H23 .3036(14) .734(4) .0200(11) .135 Uiso calc R 1 . H
O24 .2920(3) .58261(13) .19239(12) .0498(7) Uani d . 1 . O
H24 .268(2) .5434(14) .1786(16) .075 Uiso calc R 1 . H
O25 .1871(3) .6870(2) .13372(11) .0492(6) Uani d . 1 . O
H25 .1768(5) .6520(17) .1539(15) .074 Uiso calc R 1 . H
O26 .4828(2) .72385(14) .29667(9) .0399(5) Uani d . 1 . O
H26 .5712(4) .7339(13) .2991(15) .060 Uiso calc R 1 . H
O27 .3049(2) .77567(13) .20929(9) .0363(5) Uani d . 1 . O
H27 .331(2) .777(2) .2401(3) .055 Uiso calc R 1 . H
O28 .7974(2) .7360(2) .13821(9) .0439(6) Uani d . 1 . O
H28 .8359(15) .754(2) .1644(6) .066 Uiso calc R 1 . H
C1' 1.0294(3) .7264(2) .35305(12) .0336(7) Uani d . 1 . C
C2' .9581(4) .6888(2) .40225(15) .0476(9) Uani d . 1 . C
H2' .8996 .6485 .3870 .057 Uiso calc . 1 . H
C3' .8390(4) .7435(2) .42115(13) .0442(8) Uani d . 1 . C
H3' .7440 .7176 .4175 .053 Uiso calc . 1 . H
C4' .8336(3) .8082(2) .38182(12) .0342(7) Uani d . 1 . C
C5' .9389(4) .8751(2) .39356(13) .0370(7) Uani d . 1 . C
C6' .9458(3) .9110(2) .33772(13) .0339(7) Uani d . 1 . C
C7' 1.0513(4) .9744(2) .3259(2) .0458(9) Uani d . 1 . C
H7'1 1.1514 .9611 .3362 .055 Uiso calc . 1 . H
H7'2 1.0221 1.0180 .3456 .055 Uiso calc . 1 . H
C8' 1.0465(4) .9910(2) .2669(2) .0507(9) Uani d . 1 . C
H8'1 1.1205 1.0283 .2591 .061 Uiso calc . 1 . H
H8'2 .9501 1.0116 .2584 .061 Uiso calc . 1 . H
C9' 1.0744(4) .9231(2) .23135(15) .0439(8) Uani d . 1 . C
H9' 1.1769 .9067 .2367 .053 Uiso calc . 1 . H
C10' .9702(3) .8593(2) .24675(12) .0331(7) Uani d . 1 . C
H10' .8684 .8770 .2419 .040 Uiso calc . 1 . H
C11' .9891(3) .8426(2) .30433(12) .0304(6) Uani d . 1 . C
C12' .9046(3) .7768(2) .33069(12) .0300(6) Uani d . 1 . C
C13' 1.0476(6) .6505(3) .4441(2) .0694(14) Uani d . 1 . C
H13' 1.0944 .6889 .4656 .083 Uiso calc . 1 . H
C14' 1.0941(4) .8435(2) .40547(13) .0394(8) Uani d . 1 . C
H14C 1.1650 .8838 .4075 .047 Uiso calc . 1 . H
H14D 1.0924 .8189 .4393 .047 Uiso calc . 1 . H
C15' 1.1444(4) .7887(2) .36353(12) .0346(7) Uani d . 1 . C
O16' 1.1443(2) .82696(12) .31408(8) .0312(5) Uani d . 1 . O
C17' 1.0839(4) .6716(2) .31236(14) .0425(8) Uani d . 1 . C
H17D 1.0100 .6341 .3070 .064 Uiso calc . 1 . H
H17E 1.1742 .6491 .3244 .064 Uiso calc . 1 . H
H17F 1.1021 .6969 .2799 .064 Uiso calc . 1 . H
C18' 1.1699(7) .6002(3) .4239(2) .086(2) Uani d . 1 . C
H18D 1.2210 .5782 .4531 .128 Uiso calc . 1 . H
H18E 1.2387 .6286 .4034 .128 Uiso calc . 1 . H
H18F 1.1274 .5620 .4025 .128 Uiso calc . 1 . H
C19' .9462(8) .6062(4) .4797(3) .104(2) Uani d . 1 . C
H19D 1.0042 .5820 .5062 .156 Uiso calc . 1 . H
H19E .8945 .5697 .4593 .156 Uiso calc . 1 . H
H19F .8758 .6387 .4960 .156 Uiso calc . 1 . H
C20' .8870(5) .9284(2) .4363(2) .0528(10) Uani d . 1 . C
H20D .7902 .9469 .4276 .079 Uiso calc . 1 . H
H20E .9554 .9689 .4389 .079 Uiso calc . 1 . H
H20F .8827 .9029 .4693 .079 Uiso calc . 1 . H
C21' 1.0554(6) .9436(3) .1735(2) .0696(13) Uani d . 1 . C
H21D 1.1214 .9835 .1649 .104 Uiso calc . 1 . H
H21E .9548 .9587 .1673 .104 Uiso calc . 1 . H
H21F 1.0782 .9015 .1520 .104 Uiso calc . 1 . H
O23' .8456(4) .7677(2) .47407(10) .0694(9) Uani d . 1 . O
H23' .930(2) .783(3) .4806(8) .104 Uiso calc R 1 . H
O24' .8007(3) .93668(14) .32238(10) .0427(6) Uani d . 1 . O
H24' .7372(3) .9097(15) .3353(15) .064 Uiso calc R 1 . H
O25' .6842(3) .8300(2) .37331(10) .0442(6) Uani d . 1 . O
H25' .6432(15) .837(3) .40166(11) .066 Uiso calc R 1 . H
O26' .9870(2) .79442(14) .21479(9) .0389(5) Uani d . 1 . O
H26' 1.0755(3) .7857(14) .2106(15) .058 Uiso calc R 1 . H
O27' .7977(2) .74077(13) .29976(9) .0359(5) Uani d . 1 . O
H27' .8299(18) .735(2) .2699(5) .054 Uiso calc R 1 . H
O28' 1.2883(2) .7662(2) .37496(9) .0432(6) Uani d . 1 . O
H28' 1.3324(17) .757(3) .34758(13) .065 Uiso calc R 1 . H
O40 .4784(4) .8287(3) .45089(14) .0949(14) Uani d . 1 . O
O41 .9747(5) .6843(3) .0530(2) .118(2) Uani d . 1 . O
O43 .7238(16) .5000 .0000 .174(10) Uani d SP .50 . O
H40A .4488 .8062 .4804 .044 Uiso d . 1 . H
H40B .3875 .8126 .4302 .044 Uiso d . 1 . H
H41A .9966 .7365 .0616 .162 Uiso d . 1 . H
H41B .9696 .6498 .0755 .141 Uiso d . 1 . H
H43 .7825 .4826 -.0309 .264 Uiso d . 1 . H

loop_
_atom_type_symbol
_atom_type_scat_dispersion_real
_atom_type_scat_dispersion_imag
_atom_type_scat_source
C .017 .009 'International Tables Vol. IV Table 2.2B'
H .000 .000 'International Tables Vol. IV Table 2.2B'
O .047 .032 'International Tables Vol. IV Table 2.2B'

loop_
_geom_angle_atom_site_label_1
_geom_angle_atom_site_label_2
_geom_angle_atom_site_label_3
_geom_angle
_geom_angle_publ_flag
C17 C1 C2 113.3(3) no
C17 C1 C12 111.5(3) no
C2 C1 C12 105.0(3) no
C17 C1 C15 111.6(3) no
C2 C1 C15 117.2(3) no
C12 C1 C15 96.9(2) no
C13 C2 C3 115.5(4) no
C13 C2 C1 122.9(4) no
C3 C2 C1 105.0(3) no
C13 C2 H2 103.7(4) no
C3 C2 H2 103.7(4) no
C1 C2 H2 103.7(3) no
O23 C3 C4 111.9(4) no
O23 C3 C2 113.5(3) no
C4 C3 C2 107.1(3) no
O23 C3 H3 108.1(3) no
C4 C3 H3 108.1(3) no
C2 C3 H3 108.1(4) no
O25 C4 C3 107.1(3) no
O25 C4 C12 113.7(3) no
C3 C4 C12 105.6(3) no
O25 C4 C5 113.3(3) no
C3 C4 C5 116.4(3) no
C12 C4 C5 100.5(3) no
C20 C5 C6 113.6(4) no
C20 C5 C14 111.5(3) no
C6 C5 C14 107.9(3) no
C20 C5 C4 115.5(4) no
C6 C5 C4 100.6(3) no
C14 C5 C4 107.1(3) no
O24 C6 C7 107.3(3) no
O24 C6 C11 107.2(3) no
C7 C6 C11 109.2(3) no
O24 C6 C5 109.9(3) no
C7 C6 C5 121.5(3) no
C11 C6 C5 101.0(3) no
C8 C7 C6 109.2(3) no
C8 C7 H7A 109.8(4) no
C6 C7 H7A 109.8(4) no
C8 C7 H7B 109.8(4) no
C6 C7 H7B 109.8(4) no
H7A C7 H7B 108.3(4) no
C7 C8 C9 115.5(3) no
C7 C8 H8A 108.4(5) no
C9 C8 H8A 108.4(5) no
C7 C8 H8B 108.4(5) no
C9 C8 H8B 108.4(4) no
H8A C8 H8B 107.5(4) no
C21 C9 C10 111.0(4) no
C21 C9 C8 112.4(4) no
C10 C9 C8 109.7(3) no
C21 C9 H9 107.9(4) no
C10 C9 H9 107.9(3) no
C8 C9 H9 107.9(4) no
O26 C10 C11 112.8(3) no
O26 C10 C9 113.9(3) no
C11 C10 C9 109.3(3) no
O26 C10 H10 106.8(3) no
C11 C10 H10 106.8(3) no
C9 C10 H10 106.8(3) no
O16 C11 C10 108.2(3) no
O16 C11 C6 107.0(3) no
C10 C11 C6 111.3(3) no
O16 C11 C12 104.2(2) no
C10 C11 C12 121.2(3) no
C6 C11 C12 103.9(3) no
O27 C12 C1 115.7(3) no
O27 C12 C4 111.2(2) no
C1 C12 C4 101.4(2) no
O27 C12 C11 115.6(2) no
C1 C12 C11 104.8(2) no
C4 C12 C11 106.8(3) no
C19 C13 C2 110.0(5) no
C19 C13 C18 109.1(5) no
C2 C13 C18 115.1(4) no
C19 C13 H13 107.4(5) no
C2 C13 H13 107.4(4) no
C18 C13 H13 107.4(5) no
C15 C14 C5 111.0(3) no
C15 C14 H14A 109.4(3) no
C5 C14 H14A 109.4(3) no
C15 C14 H14B 109.4(3) no
C5 C14 H14B 109.4(3) no
H14A C14 H14B 108.0(3) no
O28 C15 O16 108.8(3) no
O28 C15 C14 108.0(3) no
O16 C15 C14 107.8(3) no
O28 C15 C1 117.3(3) no
O16 C15 C1 101.6(2) no
C14 C15 C1 112.7(3) no
C15 O16 C11 104.4(2) no
C1 C17 H17A 109.5(3) no
C1 C17 H17B 109.5(3) no
H17A C17 H17B 109.5(4) no
C1 C17 H17C 109.5(3) no
H17A C17 H17C 109.5(3) no
H17B C17 H17C 109.5(3) no
C13 C18 H18A 109.5(4) no
C13 C18 H18B 109.5(5) no
H18A C18 H18B 109.5(5) no
C13 C18 H18C 109.5(5) no
H18A C18 H18C 109.5(6) no
H18B C18 H18C 109.5(5) no
C13 C19 H19A 109.5(7) no
C13 C19 H19B 109.5(6) no
H19A C19 H19B 109.5(7) no
C13 C19 H19C 109.5(6) no
H19A C19 H19C 109.5(7) no
H19B C19 H19C 109.5(8) no
C5 C20 H20A 109.5(4) no
C5 C20 H20B 109.5(4) no
H20A C20 H20B 109.5(5) no
C5 C20 H20C 109.5(4) no
H20A C20 H20C 109.5(5) no
H20B C20 H20C 109.5(5) no
C9 C21 H21A 109.5(5) no
C9 C21 H21B 109.5(5) no
H21A C21 H21B 109.5(5) no
C9 C21 H21C 109.5(4) no
H21A C21 H21C 109.5(6) no
H21B C21 H21C 109.5(6) no
C3 O23 H23 109.5(2) no
C6 O24 H24 109.5(2) no
C4 O25 H25 109.5(2) no
C10 O26 H26 109.5(2) no
C12 O27 H27 109.5(2) no
C15 O28 H28 109.5(2) no
C17' C1' C15' 112.0(3) no
C17' C1' C12' 111.5(3) no
C15' C1' C12' 96.9(2) no
C17' C1' C2' 113.4(3) no
C15' C1' C2' 116.8(3) no
C12' C1' C2' 104.5(3) no
C13' C2' C3' 116.6(3) no
C13' C2' C1' 123.2(3) no
C3' C2' C1' 105.0(3) no
C13' C2' H2' 103.1(4) no
C3' C2' H2' 103.1(3) no
C1' C2' H2' 103.1(3) no
O23' C3' C2' 117.8(3) no
O23' C3' C4' 112.6(3) no
C2' C3' C4' 107.9(3) no
O23' C3' H3' 105.9(3) no
C2' C3' H3' 105.9(3) no
C4' C3' H3' 105.9(3) no
O25' C4' C3' 109.8(3) no
O25' C4' C12' 111.3(3) no
C3' C4' C12' 104.7(3) no
O25' C4' C5' 113.0(3) no
C3' C4' C5' 116.3(3) no
C12' C4' C5' 101.1(2) no
C20' C5' C14' 111.8(3) no
C20' C5' C6' 113.5(3) no
C14' C5' C6' 107.2(3) no
C20' C5' C4' 116.0(3) no
C14' C5' C4' 107.6(3) no
C6' C5' C4' 99.8(2) no
O24' C6' C7' 105.7(3) no
O24' C6' C11' 109.6(3) no
C7' C6' C11' 109.6(3) no
O24' C6' C5' 110.1(3) no
C7' C6' C5' 121.2(3) no
C11' C6' C5' 100.2(2) no
C6' C7' C8' 108.9(3) no
C6' C7' H7'1 109.9(3) no
C8' C7' H7'1 109.9(4) no
C6' C7' H7'2 109.9(3) no
C8' C7' H7'2 109.9(3) no
H7'1 C7' H7'2 108.3(4) no
C7' C8' C9' 114.5(3) no
C7' C8' H8'1 108.6(4) no
C9' C8' H8'1 108.6(4) no
C7' C8' H8'2 108.6(4) no
C9' C8' H8'2 108.6(4) no
H8'1 C8' H8'2 107.6(3) no
C21' C9' C10' 111.1(3) no
C21' C9' C8' 110.8(3) no
C10' C9' C8' 110.3(3) no
C21' C9' H9' 108.2(4) no
C10' C9' H9' 108.2(3) no
C8' C9' H9' 108.2(3) no
O26' C10' C11' 112.1(3) no
O26' C10' C9' 113.8(3) no
C11' C10' C9' 109.2(3) no
O26' C10' H10' 107.1(3) no
C11' C10' H10' 107.1(3) no
C9' C10' H10' 107.1(3) no
O16' C11' C10' 108.4(2) no
O16' C11' C6' 107.7(2) no
C10' C11' C6' 110.2(3) no
O16' C11' C12' 104.4(2) no
C10' C11' C12' 121.0(3) no
C6' C11' C12' 104.4(2) no
O27' C12' C1' 115.4(3) no
O27' C12' C4' 110.9(2) no
C1' C12' C4' 101.8(2) no
O27' C12' C11' 116.5(2) no
C1' C12' C11' 104.5(2) no
C4' C12' C11' 106.4(2) no
C2' C13' C19' 110.1(5) no
C2' C13' C18' 115.1(4) no
C19' C13' C18' 108.9(5) no
C2' C13' H13' 107.5(4) no
C19' C13' H13' 107.5(5) no
C18' C13' H13' 107.5(5) no
C15' C14' C5' 111.9(3) no
C15' C14' H14C 109.2(3) no
C5' C14' H14C 109.2(3) no
C15' C14' H14D 109.2(3) no
C5' C14' H14D 109.2(3) no
H14C C14' H14D 107.9(3) no
O28' C15' O16' 109.0(3) no
O28' C15' C14' 108.7(3) no
O16' C15' C14' 107.5(3) no
O28' C15' C1' 116.5(3) no
O16' C15' C1' 101.4(2) no
C14' C15' C1' 113.1(3) no
C15' O16' C11' 104.2(2) no
C1' C17' H17D 109.5(3) no
C1' C17' H17E 109.5(3) no
H17D C17' H17E 109.5(3) no
C1' C17' H17F 109.5(3) no
H17D C17' H17F 109.5(4) no
H17E C17' H17F 109.5(3) no
C13' C18' H18D 109.5(5) no
C13' C18' H18E 109.5(4) no
H18D C18' H18E 109.5(7) no
C13' C18' H18F 109.5(6) no
H18D C18' H18F 109.5(5) no
H18E C18' H18F 109.5(5) no
C13' C19' H19D 109.5(7) no
C13' C19' H19E 109.5(6) no
H19D C19' H19E 109.5(6) no
C13' C19' H19F 109.5(5) no
H19D C19' H19F 109.5(7) no
H19E C19' H19F 109.5(8) no
C5' C20' H20D 109.5(3) no
C5' C20' H20E 109.5(4) no
H20D C20' H20E 109.5(4) no
C5' C20' H20F 109.5(4) no
H20D C20' H20F 109.5(4) no
H20E C20' H20F 109.5(4) no
C9' C21' H21D 109.5(5) no
C9' C21' H21E 109.5(4) no
H21D C21' H21E 109.5(5) no
C9' C21' H21F 109.5(4) no
H21D C21' H21F 109.5(5) no
H21E C21' H21F 109.5(5) no
C3' O23' H23' 109.5(2) no
C6' O24' H24' 109.5(2) no
C4' O25' H25' 109.5(2) no
C10' O26' H26' 109.47(15) no
C12' O27' H27' 109.47(15) no
C15' O28' H28' 109.5(2) no
H40A O40 H40B 93.6(4) no
H41A O41 H41B 124.3(5) no

loop_
_geom_bond_atom_site_label_1
_geom_bond_atom_site_label_2
_geom_bond_site_symmetry_2
_geom_bond_distance
_geom_bond_publ_flag
C1 C17 . 1.516(4) no
C1 C2 . 1.551(5) no
C1 C12 . 1.554(4) no
C1 C15 . 1.557(5) no
C2 C13 . 1.514(6) no
C2 C3 . 1.550(5) no
C2 H2 . .980(4) no
C3 O23 . 1.429(5) no
C3 C4 . 1.537(5) no
C3 H3 . .980(4) no
C4 O25 . 1.423(4) no
C4 C12 . 1.554(4) no
C4 C5 . 1.565(5) no
C5 C20 . 1.530(5) no
C5 C6 . 1.546(6) no
C5 C14 . 1.549(5) no
C6 O24 . 1.452(4) no
C6 C7 . 1.525(5) no
C6 C11 . 1.540(4) no
C7 C8 . 1.516(7) no
C7 H7A . .970(4) no
C7 H7B . .970(4) no
C8 C9 . 1.551(7) no
C8 H8A . .970(4) no
C8 H8B . .970(4) no
C9 C21 . 1.536(7) no
C9 C10 . 1.535(5) no
C9 H9 . .980(4) no
C10 O26 . 1.428(4) no
C10 C11 . 1.501(5) no
C10 H10 . .980(3) no
C11 O16 . 1.452(3) no
C11 C12 . 1.566(4) no
C12 O27 . 1.408(4) no
C13 C19 . 1.514(8) no
C13 C18 . 1.525(7) no
C13 H13 . .980(6) no
C14 C15 . 1.526(4) no
C14 H14A . .970(4) no
C14 H14B . .970(4) no
C15 O28 . 1.387(4) no
C15 O16 . 1.438(4) no
C17 H17A . .960(4) no
C17 H17B . .960(4) no
C17 H17C . .960(4) no
C18 H18A . .960(6) no
C18 H18B . .960(6) no
C18 H18C . .960(5) no
C19 H19A . .960(7) no
C19 H19B . .960(9) no
C19 H19C . .960(8) no
C20 H20A . .960(6) no
C20 H20B . .960(4) no
C20 H20C . .960(6) no
C21 H21A . .960(5) no
C21 H21B . .960(6) no
C21 H21C . .960(7) no
O23 H23 . .82 no
O24 H24 . .82 no
O25 H25 . .82 no
O26 H26 . .82 no
O27 H27 . .82 no
O28 H28 . .82 no
C1' C17' . 1.516(4) no
C1' C15' . 1.554(5) no
C1' C12' . 1.556(4) no
C1' C2' . 1.564(5) no
C2' C13' . 1.506(6) no
C2' C3' . 1.537(5) no
C2' H2' . .980(4) no
C3' O23' . 1.419(4) no
C3' C4' . 1.541(5) no
C3' H3' . .980(4) no
C4' O25' . 1.420(4) no
C4' C12' . 1.558(4) no
C4' C5' . 1.565(5) no
C5' C20' . 1.528(5) no
C5' C14' . 1.541(4) no
C5' C6' . 1.565(5) no
C6' O24' . 1.442(4) no
C6' C7' . 1.520(5) no
C6' C11' . 1.551(4) no
C7' C8' . 1.532(6) no
C7' H7'1 . .970(4) no
C7' H7'2 . .970(4) no
C8' C9' . 1.546(6) no
C8' H8'1 . .970(4) no
C8' H8'2 . .970(4) no
C9' C21' . 1.529(6) no
C9' C10' . 1.539(4) no
C9' H9' . .980(4) no
C10' O26' . 1.435(4) no
C10' C11' . 1.507(4) no
C10' H10' . .980(3) no
C11' O16' . 1.449(3) no
C11' C12' . 1.564(4) no
C12' O27' . 1.405(4) no
C13' C19' . 1.515(8) no
C13' C18' . 1.519(7) no
C13' H13' . .980(6) no
C14' C15' . 1.526(4) no
C14' H14C . .970(4) no
C14' H14D . .970(4) no
C15' O28' . 1.390(4) no
C15' O16' . 1.437(4) no
C17' H17D . .960(4) no
C17' H17E . .960(4) no
C17' H17F . .960(4) no
C18' H18D . .960(5) no
C18' H18E . .960(6) no
C18' H18F . .960(6) no
C19' H19D . .960(6) no
C19' H19E . .960(8) no
C19' H19F . .960(7) no
C20' H20D . .960(4) no
C20' H20E . .960(5) no
C20' H20F . .960(4) no
C21' H21D . .960(5) no
C21' H21E . .960(6) no
C21' H21F . .960(6) no
O23' H23' . .82 no
O24' H24' . .82 no
O25' H25' . .82 no
O26' H26' . .82 no
O27' H27' . .82 no
O28' H28' . .82 no
O40 H40A . .896(4) no
O40 H40B . 1.017(3) no
O41 H41A . .989(6) no
O41 H41B . .848(6) no
O43 H43 . 1.000(8) no

loop_
_geom_hbond_atom_site_label_D
_geom_hbond_atom_site_label_H
_geom_hbond_atom_site_label_A
_geom_hbond_site_symmetry_A
_geom_hbond_distance_DH
_geom_hbond_distance_HA
_geom_hbond_distance_DA
_geom_hbond_angle_DHA
_geom_hbond_publ_flag
O23 H23 O23' 4_664 0.820 1.783(11) 2.592(5) 169(5) yes
O23' H23' O41 4_765 0.820 2.122(9) 2.724(6) 130.1(8) yes
O24 H24 O24' 2_645 0.820 2.027(19) 2.793(4) 155(4) yes
O25 H25 O24 . 0.820 1.901(5) 2.586(4) 140.4(5) yes
O25' H25' O40 . 0.820 1.949(15) 2.710(4) 154(3) yes
O26 H26 O27' . 0.820 2.044(3) 2.855(3) 169.9(8) yes
O26' H26' O27 1_655 0.820 2.075(3) 2.888(3) 171.0(9) yes
O27 H27 O26 . 0.820 2.206(8) 2.899(3) 142.0(10) yes
O27' H27' O26' . 0.820 2.263(15) 2.922(3) 138(2) yes
O28 H28 O26' . 0.820 2.009(4) 2.801(3) 162.1(9) yes
O28' H28' O26 1_655 0.820 1.969(4) 2.763(3) 162.9(7) yes
O40 H40A O23 4_665 1.896 2.225(4) 2.776(5) 119.3(2) yes
O40 H40B O28' 1_455 1.017 1.867(2) 2.821(4) 154.9(2) yes

loop_
_geom_torsion_atom_site_label_1
_geom_torsion_atom_site_label_2
_geom_torsion_atom_site_label_3
_geom_torsion_atom_site_label_4
_geom_torsion
_geom_torsion_publ_flag
C17 C1 C2 C13 75.3(5) no
C12 C1 C2 C13 -162.8(4) no
C15 C1 C2 C13 -56.8(5) no
C17 C1 C2 C3 -149.9(3) no
C12 C1 C2 C3 -28.1(4) no
C15 C1 C2 C3 78.0(4) no
C13 C2 C3 O23 20.0(6) no
C1 C2 C3 O23 -118.7(4) no
C13 C2 C3 C4 143.8(4) no
C1 C2 C3 C4 5.2(4) no
O23 C3 C4 O25 -93.9(4) no
C2 C3 C4 O25 141.2(3) no
O23 C3 C4 C12 144.5(3) no
C2 C3 C4 C12 19.6(4) no
O23 C3 C4 C5 34.0(4) no
C2 C3 C4 C5 -90.8(4) no
O25 C4 C5 C20 47.3(5) no
C3 C4 C5 C20 -77.6(4) no
C12 C4 C5 C20 169.0(3) no
O25 C4 C5 C6 -75.3(3) no
C3 C4 C5 C6 159.8(3) no
C12 C4 C5 C6 46.4(3) no
O25 C4 C5 C14 172.1(3) no
C3 C4 C5 C14 47.2(4) no
C12 C4 C5 C14 -66.2(3) no
C20 C5 C6 O24 -62.5(4) no
C14 C5 C6 O24 173.4(3) no
C4 C5 C6 O24 61.5(3) no
C20 C5 C6 C7 63.8(4) no
C14 C5 C6 C7 -60.2(4) no
C4 C5 C6 C7 -172.2(3) no
C20 C5 C6 C11 -175.4(3) no
C14 C5 C6 C11 60.5(3) no
C4 C5 C6 C11 -51.5(3) no
O24 C6 C7 C8 -59.9(4) no
C11 C6 C7 C8 55.9(4) no
C5 C6 C7 C8 172.6(3) no
C6 C7 C8 C9 -52.5(4) no
C7 C8 C9 C21 175.5(4) no
C7 C8 C9 C10 51.4(4) no
C21 C9 C10 O26 54.1(5) no
C8 C9 C10 O26 178.9(3) no
C21 C9 C10 C11 -178.8(4) no
C8 C9 C10 C11 -53.9(4) no
O26 C10 C11 O16 72.4(3) no
C9 C10 C11 O16 -55.4(3) no
O26 C10 C11 C6 -170.2(2) no
C9 C10 C11 C6 62.0(3) no
O26 C10 C11 C12 -47.6(4) no
C9 C10 C11 C12 -175.4(3) no
O24 C6 C11 O16 170.7(3) no
C7 C6 C11 O16 54.8(4) no
C5 C6 C11 O16 -74.3(3) no
O24 C6 C11 C10 52.6(4) no
C7 C6 C11 C10 -63.3(4) no
C5 C6 C11 C10 167.5(3) no
O24 C6 C11 C12 -79.4(3) no
C7 C6 C11 C12 164.6(3) no
C5 C6 C11 C12 35.5(3) no
C17 C1 C12 O27 42.1(4) no
C2 C1 C12 O27 -80.8(3) no
C15 C1 C12 O27 158.6(2) no
C17 C1 C12 C4 162.6(3) no
C2 C1 C12 C4 39.6(3) no
C15 C1 C12 C4 -81.0(3) no
C17 C1 C12 C11 -86.4(3) no
C2 C1 C12 C11 150.6(3) no
C15 C1 C12 C11 30.1(3) no
O25 C4 C12 O27 -29.9(4) no
C3 C4 C12 O27 87.3(3) no
C5 C4 C12 O27 -151.3(3) no
O25 C4 C12 C1 -153.5(3) no
C3 C4 C12 C1 -36.2(3) no
C5 C4 C12 C1 85.2(3) no
O25 C4 C12 C11 97.0(3) no
C3 C4 C12 C11 -145.8(3) no
C5 C4 C12 C11 -24.4(3) no
O16 C11 C12 O27 -130.4(3) no
C10 C11 C12 O27 -8.4(4) no
C6 C11 C12 O27 117.6(3) no
O16 C11 C12 C1 -1.8(3) no
C10 C11 C12 C1 120.2(3) no
C6 C11 C12 C1 -113.8(3) no
O16 C11 C12 C4 105.3(3) no
C10 C11 C12 C4 -132.7(3) no
C6 C11 C12 C4 -6.7(3) no
C3 C2 C13 C19 61.1(6) no
C1 C2 C13 C19 -168.3(5) no
C3 C2 C13 C18 -175.1(4) no
C1 C2 C13 C18 -44.5(7) no
C20 C5 C14 C15 179.0(4) no
C6 C5 C14 C15 -55.7(4) no
C4 C5 C14 C15 51.8(4) no
C5 C14 C15 O28 174.9(3) no
C5 C14 C15 O16 57.5(4) no
C5 C14 C15 C1 -53.8(4) no
C17 C1 C15 O28 -51.6(4) no
C2 C1 C15 O28 81.3(4) no
C12 C1 C15 O28 -168.0(3) no
C17 C1 C15 O16 66.8(3) no
C2 C1 C15 O16 -160.3(3) no
C12 C1 C15 O16 -49.6(3) no
C17 C1 C15 C14 -178.1(3) no
C2 C1 C15 C14 -45.2(4) no
C12 C1 C15 C14 65.6(3) no
O28 C15 O16 C11 176.2(3) no
C14 C15 O16 C11 -66.9(3) no
C1 C15 O16 C11 51.8(3) no
C10 C11 O16 C15 -160.8(2) no
C6 C11 O16 C15 79.1(3) no
C12 C11 O16 C15 -30.7(3) no
C17' C1' C2' C13' 74.3(5) no
C15' C1' C2' C13' -58.3(5) no
C12' C1' C2' C13' -164.0(4) no
C17' C1' C2' C3' -148.8(3) no
C15' C1' C2' C3' 78.5(4) no
C12' C1' C2' C3' -27.1(4) no
C13' C2' C3' O23' 15.2(6) no
C1' C2' C3' O23' -125.0(4) no
C13' C2' C3' C4' 144.1(4) no
C1' C2' C3' C4' 3.9(4) no
O23' C3' C4' O25' -88.0(4) no
C2' C3' C4' O25' 140.3(3) no
O23' C3' C4' C12' 152.5(3) no
C2' C3' C4' C12' 20.8(4) no
O23' C3' C4' C5' 41.9(4) no
C2' C3' C4' C5' -89.8(4) no
O25' C4' C5' C20' 50.4(4) no
C3' C4' C5' C20' -77.9(4) no
C12' C4' C5' C20' 169.4(3) no
O25' C4' C5' C14' 176.4(3) no
C3' C4' C5' C14' 48.1(4) no
C12' C4' C5' C14' -64.6(3) no
O25' C4' C5' C6' -71.8(3) no
C3' C4' C5' C6' 159.8(3) no
C12' C4' C5' C6' 47.1(3) no
C20' C5' C6' O24' -60.4(4) no
C14' C5' C6' O24' 175.6(3) no
C4' C5' C6' O24' 63.6(3) no
C20' C5' C6' C7' 63.5(4) no
C14' C5' C6' C7' -60.4(4) no
C4' C5' C6' C7' -172.4(3) no
C20' C5' C6' C11' -175.9(3) no
C14' C5' C6' C11' 60.1(3) no
C4' C5' C6' C11' -51.9(3) no
O24' C6' C7' C8' -61.0(4) no
C11' C6' C7' C8' 57.1(4) no
C5' C6' C7' C8' 173.0(3) no
C6' C7' C8' C9' -53.2(4) no
C7' C8' C9' C21' 175.5(4) no
C7' C8' C9' C10' 52.2(4) no
C21' C9' C10' O26' 55.6(4) no
C8' C9' C10' O26' 178.8(3) no
C21' C9' C10' C11' -178.2(3) no
C8' C9' C10' C11' -55.0(4) no
O26' C10' C11' O16' 71.2(3) no
C9' C10' C11' O16' -55.9(3) no
O26' C10' C11' C6' -171.1(2) no
C9' C10' C11' C6' 61.8(3) no
O26' C10' C11' C12' -49.1(4) no
C9' C10' C11' C12' -176.2(3) no
O24' C6' C11' O16' 169.8(2) no
C7' C6' C11' O16' 54.2(3) no
C5' C6' C11' O16' -74.4(3) no
O24' C6' C11' C10' 51.8(3) no
C7' C6' C11' C10' -63.8(3) no
C5' C6' C11' C10' 167.6(2) no
O24' C6' C11' C12' -79.6(3) no
C7' C6' C11' C12' 164.7(3) no
C5' C6' C11' C12' 36.2(3) no
C17' C1' C12' O27' 42.3(4) no
C15' C1' C12' O27' 159.3(2) no
C2' C1' C12' O27' -80.7(3) no
C17' C1' C12' C4' 162.4(3) no
C15' C1' C12' C4' -80.6(3) no
C2' C1' C12' C4' 39.5(3) no
C17' C1' C12' C11' -87.0(3) no
C15' C1' C12' C11' 30.0(3) no
C2' C1' C12' C11' 150.1(3) no
O25' C4' C12' O27' -32.2(4) no
C3' C4' C12' O27' 86.4(3) no
C5' C4' C12' O27' -152.4(2) no
O25' C4' C12' C1' -155.5(3) no
C3' C4' C12' C1' -36.9(3) no
C5' C4' C12' C1' 84.3(3) no
O25' C4' C12' C11' 95.4(3) no
C3' C4' C12' C11' -146.1(3) no
C5' C4' C12' C11' -24.8(3) no
O16' C11' C12' O27' -130.0(3) no
C10' C11' C12' O27' -7.7(4) no
C6' C11' C12' O27' 117.1(3) no
O16' C11' C12' C1' -1.4(3) no
C10' C11' C12' C1' 120.9(3) no
C6' C11' C12' C1' -114.3(3) no
O16' C11' C12' C4' 105.9(3) no
C10' C11' C12' C4' -131.9(3) no
C6' C11' C12' C4' -7.1(3) no
C3' C2' C13' C19' 59.8(6) no
C1' C2' C13' C19' -167.9(4) no
C3' C2' C13' C18' -176.7(4) no
C1' C2' C13' C18' -44.3(7) no
C20' C5' C14' C15' 178.5(3) no
C6' C5' C14' C15' -56.5(4) no
C4' C5' C14' C15' 50.1(4) no
C5' C14' C15' O28' 176.2(3) no
C5' C14' C15' O16' 58.4(4) no
C5' C14' C15' C1' -52.7(4) no
C17' C1' C15' O28' -51.4(4) no
C12' C1' C15' O28' -168.0(3) no
C2' C1' C15' O28' 81.8(4) no
C17' C1' C15' O16' 66.7(3) no
C12' C1' C15' O16' -49.9(3) no
C2' C1' C15' O16' -160.0(3) no
C17' C1' C15' C14' -178.4(3) no
C12' C1' C15' C14' 65.0(3) no
C2' C1' C15' C14' -45.2(4) no
O28' C15' O16' C11' 175.8(3) no
C14' C15' O16' C11' -66.6(3) no
C1' C15' O16' C11' 52.3(3) no
C10' C11' O16' C15' -161.4(2) no
C6' C11' O16' C15' 79.3(3) no
C12' C11' O16' C15' -31.2(3) no
